data_4023566
loop_
_publ_author_name
'Roymon Joseph'
'Balaji Ramanujam'
'Amitabha Acharya'
'Anupam Khutia'
'Chebrolu P. Rao'

_publ_section_title
;
 Experimental and Computational Studies of Selective Recognition of
 Hg^2+^ by Amide Linked Lower Rim 1,3-Dibenzimidazole Derivative of
 Calix[4]arene: Species Characterization in Solution and that in the
 Isolated Complex, Including the Delineation of the Nanostructures
;
_journal_name_full 'Journal of Organic Chemistry'
_journal_page_first 5745
_journal_page_last 5758
_journal_paper_doi 10.1021/jo800073g
_journal_volume 73
_journal_year 2008
_chemical_formula_sum 'C70 H92 N6 O9'
_chemical_formula_weight 1161.50
_chemical_name_systematic
;
 ?
;
_space_group_IT_number 2
_symmetry_cell_setting triclinic
_symmetry_space_group_name_Hall '-P 1'
_symmetry_space_group_name_H-M 'P -1'
_atom_sites_solution_hydrogens geom
_atom_sites_solution_primary direct
_atom_sites_solution_secondary difmap
_audit_creation_method SHELXL-97
_cell_angle_alpha 76.369(16)
_cell_angle_beta 74.335(9)
_cell_angle_gamma 73.248(16)
_cell_formula_units_Z 2
_cell_length_a 13.1060(14)
_cell_length_b 13.467(4)
_cell_length_c 21.4629(19)
_cell_measurement_reflns_used 8846
_cell_measurement_temperature 150(2)
_cell_measurement_theta_max 29.9998
_cell_measurement_theta_min 3.0030
_cell_volume 3441.1(12)
_computing_cell_refinement 'CrysAlis RED, Oxford Diffraction Ltd.,'
_computing_data_collection 'CrysAlis CCD, Oxford Diffraction Ltd.,'
_computing_data_reduction 'CrysAlis RED, Oxford Diffraction Ltd.,'
_computing_molecular_graphics Ortep3
_computing_publication_material Shelx97
_computing_structure_refinement 'SHELXL-97 (Sheldrick, 1997)'
_computing_structure_solution 'SHELXS-97 (Sheldrick, 1997)'
_diffrn_ambient_temperature 150(2)
_diffrn_detector_area_resol_mean 15.9948
_diffrn_measured_fraction_theta_full 0.989
_diffrn_measured_fraction_theta_max 0.989
_diffrn_radiation_monochromator graphite
_diffrn_radiation_source 'Enhance (Mo) X-ray Source'
_diffrn_radiation_type MoK\a
_diffrn_radiation_wavelength 0.71073
_diffrn_reflns_av_R_equivalents 0.0422
_diffrn_reflns_av_sigmaI/netI 0.0769
_diffrn_reflns_limit_h_max 15
_diffrn_reflns_limit_h_min -15
_diffrn_reflns_limit_k_max 16
_diffrn_reflns_limit_k_min -16
_diffrn_reflns_limit_l_max 25
_diffrn_reflns_limit_l_min -25
_diffrn_reflns_number 34518
_diffrn_reflns_theta_full 25.00
_diffrn_reflns_theta_max 25.00
_diffrn_reflns_theta_min 3.00
_exptl_absorpt_coefficient_mu 0.074
_exptl_absorpt_correction_T_max 0.9832
_exptl_absorpt_correction_T_min 0.9746
_exptl_absorpt_correction_type multi-scan
_exptl_absorpt_process_details
;
CrysAlis RED, Oxford Diffraction Ltd.,
Version 1.171.29.9 (release 23-03-2006 CrysAlis171 .NET)
(compiled Mar 23 2006,23:39:28)
Empirical absorption correction using spherical harmonics,
 implemented in SCALE3 ABSPACK scaling algorithm.
;
_exptl_crystal_colour colourless
_exptl_crystal_density_diffrn 1.121
_exptl_crystal_density_method 'not measured'
_exptl_crystal_description block
_exptl_crystal_F_000 1252
_exptl_crystal_size_max 0.35
_exptl_crystal_size_mid 0.31
_exptl_crystal_size_min 0.23
_refine_diff_density_max 0.822
_refine_diff_density_min -0.402
_refine_diff_density_rms 0.054
_refine_ls_extinction_method none
_refine_ls_goodness_of_fit_ref 0.938
_refine_ls_hydrogen_treatment mixed
_refine_ls_matrix_type full
_refine_ls_number_parameters 797
_refine_ls_number_reflns 11985
_refine_ls_number_restraints 0
_refine_ls_restrained_S_all 0.938
_refine_ls_R_factor_all 0.1328
_refine_ls_R_factor_gt 0.0710
_refine_ls_shift/su_max 0.010
_refine_ls_shift/su_mean 0.000
_refine_ls_structure_factor_coef Fsqd
_refine_ls_weighting_details 'calc w=1/[\s^2^(Fo^2^)+(0.1403P)^2^+0.0000P] where P=(Fo^2^+2Fc^2^)/3'
_refine_ls_weighting_scheme calc
_refine_ls_wR_factor_gt 0.2002
_refine_ls_wR_factor_ref 0.2260
_reflns_number_gt 6118
_reflns_number_total 11985
_reflns_threshold_expression >2sigma(I)
_cod_data_source_file jo800073g-File003.cif
_cod_data_source_block L
_cod_depositor_comments
;
The following automatic conversions were performed:
'_symmetry_cell_setting' value 'Triclinic' changed to 'triclinic'
according to '/home/saulius/struct/CIF-dictionaries/cif_core.dic'
dictionary named 'cif_core.dic' version 2.4.1 from 2010-06-29.

Automatic conversion script
Id: cif_fix_enum 1527 2010-12-29 10:47:43Z saulius 
;
_cod_database_code 4023566

loop_
_symmetry_equiv_pos_as_xyz
'x, y, z'
'-x, -y, -z'

loop_
_atom_site_label
_atom_site_type_symbol
_atom_site_fract_x
_atom_site_fract_y
_atom_site_fract_z
_atom_site_U_iso_or_equiv
_atom_site_adp_type
_atom_site_occupancy
_atom_site_symmetry_multiplicity
_atom_site_calc_flag
_atom_site_refinement_flags
_atom_site_disorder_assembly
_atom_site_disorder_group
O1 O 1.12196(17) 0.39940(19) 0.48396(11) 0.0451(6) Uani 1 1 d . . .
O2 O 0.93927(15) 0.41678(17) 0.63961(10) 0.0354(5) Uani 1 1 d . . .
O3 O 0.84162(16) 0.23366(18) 0.66840(10) 0.0399(6) Uani 1 1 d . . .
H3 H 0.7846 0.2376 0.6580 0.060 Uiso 1 1 calc R . .
O4 O 0.62866(15) 0.31915(18) 0.64534(10) 0.0374(5) Uani 1 1 d . . .
O5 O 0.56313(18) 0.3740(2) 0.48798(11) 0.0532(7) Uani 1 1 d . . .
O6 O 0.71416(16) 0.50282(18) 0.64388(11) 0.0414(6) Uani 1 1 d . . .
H6 H 0.7796 0.5007 0.6348 0.062 Uiso 1 1 calc R . .
N1 N 0.9691(3) 0.0718(2) 0.56647(15) 0.0475(8) Uani 1 1 d . . .
N2 N 0.8556(2) 0.1780(2) 0.50396(14) 0.0481(8) Uani 1 1 d . . .
N3 N 1.0016(2) 0.3027(2) 0.54528(14) 0.0386(7) Uani 1 1 d . . .
N4 N 0.8029(2) 0.3634(3) 0.40952(15) 0.0521(8) Uani 1 1 d . . .
N5 N 0.7502(2) 0.5216(3) 0.34933(14) 0.0513(8) Uani 1 1 d . . .
N6 N 0.6721(2) 0.4348(2) 0.52909(14) 0.0409(7) Uani 1 1 d . . .
C1 C 0.8791(3) 0.0288(3) 0.58048(18) 0.0482(9) Uani 1 1 d . . .
C2 C 0.8515(4) -0.0600(3) 0.6244(2) 0.0638(11) Uani 1 1 d . . .
H2 H 0.8972 -0.1042 0.6513 0.077 Uiso 1 1 calc R . .
C3 C 0.7516(4) -0.0776(3) 0.6249(2) 0.0660(12) Uani 1 1 d . . .
H3A H 0.7303 -0.1357 0.6530 0.079 Uiso 1 1 calc R . .
C4 C 0.6822(4) -0.0118(4) 0.5851(2) 0.0684(12) Uani 1 1 d . . .
H4 H 0.6162 -0.0267 0.5874 0.082 Uiso 1 1 calc R . .
C5 C 0.7096(3) 0.0743(4) 0.5429(2) 0.0606(11) Uani 1 1 d . . .
H5 H 0.6634 0.1179 0.5162 0.073 Uiso 1 1 calc R . .
C6 C 0.8093(3) 0.0953(3) 0.54105(18) 0.0477(9) Uani 1 1 d . . .
C7 C 0.9496(3) 0.1601(3) 0.52111(16) 0.0405(8) Uani 1 1 d . . .
C8 C 1.0233(3) 0.2334(3) 0.49741(17) 0.0452(9) Uani 1 1 d . . .
H8A H 1.0988 0.1934 0.4914 0.054 Uiso 1 1 calc R . .
H8B H 1.0115 0.2752 0.4554 0.054 Uiso 1 1 calc R . .
C9 C 1.0567(2) 0.3770(3) 0.53575(16) 0.0369(8) Uani 1 1 d . . .
C10 C 1.0396(2) 0.4293(3) 0.59419(15) 0.0373(8) Uani 1 1 d . . .
H10A H 1.1002 0.3980 0.6160 0.045 Uiso 1 1 calc R . .
H10B H 1.0372 0.5036 0.5794 0.045 Uiso 1 1 calc R . .
C11 C 0.9372(2) 0.4152(3) 0.70553(15) 0.0356(8) Uani 1 1 d . . .
C12 C 0.8887(2) 0.5083(3) 0.73113(15) 0.0353(8) Uani 1 1 d . . .
C13 C 0.8790(2) 0.5043(3) 0.79790(16) 0.0400(8) Uani 1 1 d . . .
H13 H 0.8470 0.5658 0.8155 0.048 Uiso 1 1 calc R . .
C14 C 0.9155(3) 0.4117(3) 0.83920(16) 0.0435(9) Uani 1 1 d . . .
C15 C 0.8995(3) 0.4065(3) 0.91346(17) 0.0543(10) Uani 1 1 d . . .
C16 C 0.8555(7) 0.5118(5) 0.9339(2) 0.150(3) Uani 1 1 d . . .
H16A H 0.9001 0.5585 0.9076 0.225 Uiso 1 1 calc R . .
H16B H 0.8562 0.5050 0.9793 0.225 Uiso 1 1 calc R . .
H16C H 0.7821 0.5398 0.9278 0.225 Uiso 1 1 calc R . .
C17 C 1.0107(4) 0.3601(5) 0.9333(2) 0.0969(18) Uani 1 1 d . . .
H17A H 1.0376 0.2883 0.9264 0.145 Uiso 1 1 calc R . .
H17B H 1.0020 0.3626 0.9788 0.145 Uiso 1 1 calc R . .
H17C H 1.0616 0.4004 0.9069 0.145 Uiso 1 1 calc R . .
C18 C 0.8235(5) 0.3339(6) 0.9505(2) 0.126(3) Uani 1 1 d . . .
H18A H 0.7506 0.3677 0.9447 0.189 Uiso 1 1 calc R . .
H18B H 0.8242 0.3196 0.9964 0.189 Uiso 1 1 calc R . .
H18C H 0.8481 0.2691 0.9336 0.189 Uiso 1 1 calc R . .
C19 C 0.9634(3) 0.3209(3) 0.81150(16) 0.0415(8) Uani 1 1 d . . .
H19 H 0.9886 0.2584 0.8384 0.050 Uiso 1 1 calc R . .
C20 C 0.9752(2) 0.3197(3) 0.74465(15) 0.0351(8) Uani 1 1 d . . .
C21 C 1.0225(2) 0.2156(3) 0.71910(16) 0.0381(8) Uani 1 1 d . . .
H21A H 1.0341 0.2288 0.6716 0.046 Uiso 1 1 calc R . .
H21B H 1.0925 0.1820 0.7307 0.046 Uiso 1 1 calc R . .
C22 C 0.9457(2) 0.1432(3) 0.74811(16) 0.0383(8) Uani 1 1 d . . .
C23 C 0.9604(3) 0.0650(3) 0.80318(17) 0.0452(9) Uani 1 1 d . . .
H23 H 1.0231 0.0535 0.8190 0.054 Uiso 1 1 calc R . .
C24 C 0.8862(3) 0.0038(3) 0.83553(17) 0.0483(9) Uani 1 1 d . . .
C25 C 0.8987(4) -0.0738(4) 0.9001(2) 0.0680(12) Uani 1 1 d . . .
C26 C 1.0161(5) -0.1108(5) 0.9069(3) 0.141(3) Uani 1 1 d . . .
H26A H 1.0226 -0.1681 0.9431 0.212 Uiso 1 1 calc R . .
H26B H 1.0387 -0.0539 0.9147 0.212 Uiso 1 1 calc R . .
H26C H 1.0616 -0.1340 0.8673 0.212 Uiso 1 1 calc R . .
C27 C 0.8265(7) -0.0180(5) 0.9568(3) 0.153(3) Uani 1 1 d . . .
H27A H 0.7534 0.0085 0.9499 0.230 Uiso 1 1 calc R . .
H27B H 0.8546 0.0395 0.9586 0.230 Uiso 1 1 calc R . .
H27C H 0.8262 -0.0668 0.9974 0.230 Uiso 1 1 calc R . .
C28 C 0.8600(4) -0.1712(4) 0.9051(2) 0.0803(14) Uani 1 1 d . . .
H28A H 0.8707 -0.2178 0.9454 0.120 Uiso 1 1 calc R . .
H28B H 0.9007 -0.2063 0.8686 0.120 Uiso 1 1 calc R . .
H28C H 0.7838 -0.1516 0.9043 0.120 Uiso 1 1 calc R . .
C29 C 0.7948(3) 0.0215(3) 0.80915(18) 0.0481(9) Uani 1 1 d . . .
H29 H 0.7439 -0.0184 0.8295 0.058 Uiso 1 1 calc R . .
C30 C 0.7764(3) 0.0966(3) 0.75359(16) 0.0388(8) Uani 1 1 d . . .
C31 C 0.8529(2) 0.1567(3) 0.72294(15) 0.0358(8) Uani 1 1 d . . .
C32 C 0.6705(3) 0.1201(3) 0.73112(17) 0.0417(8) Uani 1 1 d . . .
H32A H 0.6369 0.0610 0.7487 0.050 Uiso 1 1 calc R . .
H32B H 0.6857 0.1295 0.6836 0.050 Uiso 1 1 calc R . .
C33 C 0.5922(2) 0.2187(3) 0.75373(16) 0.0370(8) Uani 1 1 d . . .
C34 C 0.5415(3) 0.2156(3) 0.82000(16) 0.0434(9) Uani 1 1 d . . .
H34 H 0.5535 0.1519 0.8486 0.052 Uiso 1 1 calc R . .
C35 C 0.4734(3) 0.3046(3) 0.84502(17) 0.0469(9) Uani 1 1 d . . .
C36 C 0.4183(3) 0.3026(4) 0.91792(19) 0.0617(11) Uani 1 1 d . . .
C37 C 0.4540(5) 0.3813(5) 0.9442(2) 0.1000(18) Uani 1 1 d . . .
H37A H 0.5318 0.3617 0.9392 0.150 Uiso 1 1 calc R . .
H37B H 0.4196 0.3807 0.9898 0.150 Uiso 1 1 calc R . .
H37C H 0.4326 0.4507 0.9199 0.150 Uiso 1 1 calc R . .
C38 C 0.2937(4) 0.3350(5) 0.9243(2) 0.0856(15) Uani 1 1 d . . .
H38A H 0.2735 0.4047 0.9001 0.128 Uiso 1 1 calc R . .
H38B H 0.2580 0.3340 0.9697 0.128 Uiso 1 1 calc R . .
H38C H 0.2721 0.2865 0.9070 0.128 Uiso 1 1 calc R . .
C39 C 0.4473(4) 0.1935(5) 0.9584(2) 0.0937(17) Uani 1 1 d . . .
H39A H 0.4288 0.1438 0.9405 0.141 Uiso 1 1 calc R . .
H39B H 0.4073 0.1943 1.0030 0.141 Uiso 1 1 calc R . .
H39C H 0.5242 0.1737 0.9573 0.141 Uiso 1 1 calc R . .
C40 C 0.4569(3) 0.3989(3) 0.79999(17) 0.0450(9) Uani 1 1 d . . .
H40 H 0.4105 0.4589 0.8154 0.054 Uiso 1 1 calc R . .
C41 C 0.5065(2) 0.4075(3) 0.73341(16) 0.0382(8) Uani 1 1 d . . .
C42 C 0.5729(2) 0.3150(3) 0.71147(15) 0.0351(8) Uani 1 1 d . . .
C43 C 0.4908(3) 0.5154(3) 0.68939(17) 0.0423(8) Uani 1 1 d . . .
H43A H 0.5211 0.5073 0.6439 0.051 Uiso 1 1 calc R . .
H43B H 0.4135 0.5484 0.6940 0.051 Uiso 1 1 calc R . .
C44 C 0.5467(2) 0.5847(3) 0.70788(16) 0.0389(8) Uani 1 1 d . . .
C45 C 0.4891(3) 0.6548(3) 0.75089(19) 0.0491(9) Uani 1 1 d . . .
H45 H 0.4139 0.6633 0.7646 0.059 Uiso 1 1 calc R . .
C46 C 0.5386(3) 0.7132(3) 0.77445(19) 0.0497(9) Uani 1 1 d . . .
C47 C 0.4723(3) 0.7857(4) 0.8242(2) 0.0665(12) Uani 1 1 d . . .
C48 C 0.4422(9) 0.7155(7) 0.8905(4) 0.223(6) Uani 1 1 d . . .
H48A H 0.3803 0.7545 0.9178 0.335 Uiso 1 1 calc R . .
H48B H 0.5029 0.6930 0.9116 0.335 Uiso 1 1 calc R . .
H48C H 0.4246 0.6551 0.8835 0.335 Uiso 1 1 calc R . .
C49 C 0.3634(6) 0.8408(8) 0.8134(5) 0.213(6) Uani 1 1 d . . .
H49A H 0.3690 0.8952 0.7755 0.319 Uiso 1 1 calc R . .
H49B H 0.3208 0.8715 0.8512 0.319 Uiso 1 1 calc R . .
H49C H 0.3286 0.7919 0.8064 0.319 Uiso 1 1 calc R . .
C50 C 0.5334(7) 0.8538(8) 0.8361(5) 0.233(6) Uani 1 1 d . . .
H50A H 0.5517 0.9021 0.7965 0.349 Uiso 1 1 calc R . .
H50B H 0.5992 0.8109 0.8491 0.349 Uiso 1 1 calc R . .
H50C H 0.4891 0.8923 0.8703 0.349 Uiso 1 1 calc R . .
C51 C 0.6511(3) 0.6983(3) 0.75205(17) 0.0440(9) Uani 1 1 d . . .
H51 H 0.6866 0.7359 0.7669 0.053 Uiso 1 1 calc R . .
C52 C 0.7135(3) 0.6298(3) 0.70843(16) 0.0392(8) Uani 1 1 d . . .
C53 C 0.6595(2) 0.5739(3) 0.68626(15) 0.0350(7) Uani 1 1 d . . .
C54 C 0.8379(3) 0.6095(3) 0.69060(16) 0.0391(8) Uani 1 1 d . . .
H54A H 0.8641 0.6050 0.6443 0.047 Uiso 1 1 calc R . .
H54B H 0.8597 0.6677 0.6984 0.047 Uiso 1 1 calc R . .
C55 C 0.5645(3) 0.3166(3) 0.60129(16) 0.0425(9) Uani 1 1 d . . .
H55A H 0.4881 0.3467 0.6187 0.051 Uiso 1 1 calc R . .
H55B H 0.5721 0.2442 0.5978 0.051 Uiso 1 1 calc R . .
C56 C 0.6006(2) 0.3779(3) 0.53390(16) 0.0398(8) Uani 1 1 d . . .
C57 C 0.6976(3) 0.5120(3) 0.47049(16) 0.0452(9) Uani 1 1 d . . .
H57A H 0.7471 0.5477 0.4775 0.054 Uiso 1 1 calc R . .
H57B H 0.6310 0.5643 0.4643 0.054 Uiso 1 1 calc R . .
C58 C 0.7483(3) 0.4658(3) 0.40936(17) 0.0465(9) Uani 1 1 d . . .
C59 C 0.8086(3) 0.4501(4) 0.30708(19) 0.0578(11) Uani 1 1 d . . .
C60 C 0.8412(3) 0.3504(4) 0.34417(19) 0.0602(11) Uani 1 1 d . . .
C61 C 0.8966(4) 0.2615(5) 0.3159(2) 0.0876(16) Uani 1 1 d . . .
H61 H 0.9165 0.1959 0.3415 0.105 Uiso 1 1 calc R . .
C62 C 0.9209(5) 0.2752(6) 0.2481(3) 0.115(2) Uani 1 1 d . . .
H62 H 0.9590 0.2180 0.2271 0.139 Uiso 1 1 calc R . .
C63 C 0.8881(5) 0.3753(6) 0.2103(3) 0.1028(19) Uani 1 1 d . . .
H63 H 0.9043 0.3822 0.1648 0.123 Uiso 1 1 calc R . .
C64 C 0.8327(4) 0.4635(4) 0.2388(2) 0.0742(14) Uani 1 1 d . . .
H64 H 0.8125 0.5291 0.2133 0.089 Uiso 1 1 calc R . .
C111 C 0.2887(3) 0.2649(3) 0.67564(18) 0.0438(9) Uani 1 1 d . . .
H11A H 0.3439 0.2331 0.6417 0.066 Uiso 1 1 calc R . .
H11B H 0.2811 0.3397 0.6663 0.066 Uiso 1 1 calc R . .
H11C H 0.2205 0.2501 0.6775 0.066 Uiso 1 1 calc R . .
C222 C 0.3173(8) 0.2261(7) 0.7329(6) 0.199(5) Uani 1 1 d . . .
H22A H 0.3955 0.2199 0.7219 0.239 Uiso 1 1 calc R . .
H22B H 0.2864 0.2846 0.7568 0.239 Uiso 1 1 calc R . .
C333 C 0.3805(5) 0.2335(5) 0.4593(3) 0.119(2) Uani 1 1 d . . .
H33A H 0.3299 0.2152 0.4415 0.179 Uiso 1 1 calc R . .
H33B H 0.4521 0.2179 0.4316 0.179 Uiso 1 1 calc R . .
H33C H 0.3582 0.3073 0.4615 0.179 Uiso 1 1 calc R . .
C444 C 0.3828(6) 0.1701(6) 0.5280(4) 0.132(2) Uani 1 1 d . . .
H44A H 0.4342 0.1892 0.5455 0.159 Uiso 1 1 calc R . .
H44B H 0.4092 0.0960 0.5250 0.159 Uiso 1 1 calc R . .
C555 C 0.3101(6) -0.1161(6) 0.6344(4) 0.150(3) Uani 1 1 d . . .
H55C H 0.2997 -0.1306 0.5952 0.225 Uiso 1 1 calc R . .
H55D H 0.3208 -0.1801 0.6657 0.225 Uiso 1 1 calc R . .
H55E H 0.3731 -0.0876 0.6240 0.225 Uiso 1 1 calc R . .
C666 C 0.2079(5) -0.0353(5) 0.6641(3) 0.1088(19) Uani 1 1 d . . .
H66A H 0.1556 -0.0722 0.6943 0.131 Uiso 1 1 calc R . .
H66B H 0.2289 0.0051 0.6884 0.131 Uiso 1 1 calc R . .
O111 O 0.3073(10) 0.1538(9) 0.7733(6) 0.373(8) Uani 1 1 d . . .
H111 H 0.3349 0.1543 0.8032 0.560 Uiso 1 1 calc R . .
O222 O 0.2721(3) 0.1868(3) 0.5759(2) 0.1070(13) Uani 1 1 d . . .
H222 H 0.2281 0.1708 0.5615 0.160 Uiso 1 1 calc R . .
O333 O 0.1590(2) 0.0341(3) 0.61268(16) 0.0836(10) Uani 1 1 d . . .
H333 H 0.2024 0.0671 0.5882 0.125 Uiso 1 1 calc R . .
H6N H 0.696(3) 0.443(3) 0.5660(17) 0.047(9) Uiso 1 1 d . . .
H3N H 0.955(3) 0.292(3) 0.5807(19) 0.051(11) Uiso 1 1 d . . .
H1N H 1.029(3) 0.050(3) 0.584(2) 0.071(13) Uiso 1 1 d . . .
H4N H 0.821(3) 0.299(3) 0.4424(19) 0.061(12) Uiso 1 1 d . . .

loop_
_atom_site_aniso_label
_atom_site_aniso_U_11
_atom_site_aniso_U_22
_atom_site_aniso_U_33
_atom_site_aniso_U_23
_atom_site_aniso_U_13
_atom_site_aniso_U_12
O1 0.0373(12) 0.0634(17) 0.0327(13) -0.0033(12) 0.0002(10) -0.0202(12)
O2 0.0288(11) 0.0511(14) 0.0280(12) -0.0046(10) -0.0036(9) -0.0165(10)
O3 0.0326(12) 0.0494(15) 0.0362(13) 0.0004(11) -0.0067(10) -0.0144(11)
O4 0.0288(11) 0.0531(15) 0.0321(12) -0.0069(11) -0.0042(9) -0.0150(10)
O5 0.0470(14) 0.087(2) 0.0375(14) -0.0111(13) -0.0109(11) -0.0319(14)
O6 0.0292(11) 0.0540(15) 0.0433(14) -0.0119(12) -0.0059(10) -0.0123(11)
N1 0.0409(17) 0.047(2) 0.051(2) -0.0125(16) -0.0066(15) -0.0046(15)
N2 0.0468(17) 0.061(2) 0.0438(18) -0.0165(16) -0.0069(14) -0.0207(16)
N3 0.0337(15) 0.0530(19) 0.0296(16) -0.0077(14) 0.0004(13) -0.0177(14)
N4 0.0377(17) 0.077(3) 0.0404(19) -0.0041(18) -0.0078(14) -0.0164(18)
N5 0.0405(16) 0.083(2) 0.0338(17) -0.0013(17) -0.0080(13) -0.0267(17)
N6 0.0364(15) 0.060(2) 0.0319(16) -0.0015(14) -0.0102(12) -0.0225(14)
C1 0.048(2) 0.041(2) 0.055(2) -0.0197(19) 0.0039(18) -0.0129(18)
C2 0.069(3) 0.042(2) 0.070(3) -0.013(2) -0.002(2) -0.007(2)
C3 0.075(3) 0.046(3) 0.076(3) -0.019(2) 0.009(2) -0.029(2)
C4 0.065(3) 0.072(3) 0.079(3) -0.032(3) 0.000(2) -0.032(3)
C5 0.055(2) 0.073(3) 0.064(3) -0.027(2) -0.006(2) -0.024(2)
C6 0.049(2) 0.049(2) 0.049(2) -0.0160(19) -0.0031(18) -0.0183(19)
C7 0.0414(19) 0.042(2) 0.038(2) -0.0141(17) -0.0017(15) -0.0112(17)
C8 0.0383(18) 0.059(2) 0.041(2) -0.0160(18) -0.0021(15) -0.0145(18)
C9 0.0262(16) 0.049(2) 0.0348(19) -0.0037(16) -0.0052(14) -0.0115(16)
C10 0.0301(16) 0.050(2) 0.0321(18) -0.0008(16) -0.0054(14) -0.0163(15)
C11 0.0276(16) 0.053(2) 0.0291(17) -0.0037(16) -0.0051(13) -0.0185(16)
C12 0.0298(16) 0.043(2) 0.0358(19) -0.0038(16) -0.0074(14) -0.0146(15)
C13 0.0362(18) 0.048(2) 0.0361(19) -0.0105(17) -0.0071(15) -0.0083(16)
C14 0.0353(18) 0.056(2) 0.037(2) -0.0083(18) -0.0071(15) -0.0072(17)
C15 0.058(2) 0.065(3) 0.032(2) -0.0103(19) -0.0070(17) -0.004(2)
C16 0.261(9) 0.113(5) 0.043(3) -0.034(3) -0.048(4) 0.034(5)
C17 0.109(4) 0.125(5) 0.056(3) -0.020(3) -0.039(3) -0.003(4)
C18 0.124(5) 0.222(8) 0.044(3) -0.015(4) 0.011(3) -0.093(5)
C19 0.0350(17) 0.050(2) 0.0361(19) -0.0017(17) -0.0087(15) -0.0089(17)
C20 0.0236(15) 0.046(2) 0.0338(18) -0.0046(16) -0.0051(13) -0.0082(15)
C21 0.0288(16) 0.045(2) 0.0383(19) -0.0020(16) -0.0108(14) -0.0055(15)
C22 0.0332(17) 0.040(2) 0.0362(19) -0.0050(16) -0.0041(14) -0.0044(15)
C23 0.0423(19) 0.047(2) 0.042(2) -0.0036(18) -0.0127(16) -0.0033(17)
C24 0.054(2) 0.044(2) 0.040(2) 0.0035(17) -0.0108(17) -0.0097(18)
C25 0.079(3) 0.067(3) 0.049(3) 0.013(2) -0.018(2) -0.019(2)
C26 0.139(5) 0.148(6) 0.148(6) 0.098(5) -0.104(5) -0.082(5)
C27 0.290(10) 0.093(5) 0.047(3) 0.001(3) -0.029(5) -0.018(6)
C28 0.082(3) 0.063(3) 0.072(3) 0.026(2) -0.012(2) -0.016(3)
C29 0.053(2) 0.040(2) 0.048(2) 0.0000(18) -0.0044(18) -0.0170(18)
C30 0.0374(18) 0.0340(19) 0.042(2) -0.0050(16) -0.0042(15) -0.0087(15)
C31 0.0359(18) 0.0358(19) 0.0304(18) -0.0024(15) -0.0016(14) -0.0082(15)
C32 0.0443(19) 0.043(2) 0.0384(19) -0.0041(16) -0.0039(15) -0.0192(17)
C33 0.0296(16) 0.045(2) 0.0386(19) -0.0099(17) -0.0021(14) -0.0150(15)
C34 0.0379(18) 0.052(2) 0.037(2) 0.0010(17) -0.0059(15) -0.0143(18)
C35 0.0374(19) 0.065(3) 0.036(2) -0.0073(19) -0.0009(15) -0.0156(19)
C36 0.061(2) 0.077(3) 0.039(2) -0.010(2) 0.0030(18) -0.017(2)
C37 0.113(4) 0.151(5) 0.050(3) -0.037(3) 0.000(3) -0.053(4)
C38 0.067(3) 0.119(4) 0.054(3) -0.019(3) 0.022(2) -0.024(3)
C39 0.101(4) 0.119(5) 0.039(3) -0.003(3) 0.003(2) -0.018(3)
C40 0.0316(17) 0.054(2) 0.049(2) -0.0160(19) -0.0018(16) -0.0107(17)
C41 0.0272(16) 0.050(2) 0.0390(19) -0.0099(17) -0.0035(14) -0.0121(16)
C42 0.0260(16) 0.050(2) 0.0301(18) -0.0057(16) -0.0024(13) -0.0143(16)
C43 0.0294(17) 0.053(2) 0.044(2) -0.0105(18) -0.0056(15) -0.0089(16)
C44 0.0321(17) 0.042(2) 0.041(2) -0.0075(17) -0.0080(15) -0.0069(15)
C45 0.0328(18) 0.047(2) 0.064(2) -0.012(2) -0.0066(17) -0.0048(17)
C46 0.049(2) 0.043(2) 0.056(2) -0.0128(19) -0.0100(18) -0.0059(18)
C47 0.058(2) 0.063(3) 0.078(3) -0.035(3) -0.008(2) -0.001(2)
C48 0.358(15) 0.154(8) 0.095(6) -0.078(6) 0.011(7) 0.024(9)
C49 0.140(6) 0.260(11) 0.260(10) -0.218(10) -0.106(7) 0.118(7)
C50 0.168(7) 0.228(10) 0.345(13) -0.250(11) 0.113(8) -0.107(7)
C51 0.051(2) 0.034(2) 0.048(2) -0.0037(17) -0.0132(17) -0.0130(17)
C52 0.0426(19) 0.038(2) 0.0384(19) 0.0016(16) -0.0130(15) -0.0148(16)
C53 0.0353(17) 0.0370(19) 0.0320(18) -0.0030(15) -0.0088(14) -0.0088(15)
C54 0.0409(18) 0.044(2) 0.0370(19) -0.0032(16) -0.0123(15) -0.0162(16)
C55 0.0359(18) 0.058(2) 0.040(2) -0.0105(18) -0.0075(15) -0.0211(17)
C56 0.0314(17) 0.057(2) 0.0343(19) -0.0095(17) -0.0056(14) -0.0163(17)
C57 0.0392(19) 0.064(2) 0.037(2) 0.0013(18) -0.0103(15) -0.0248(18)
C58 0.0330(18) 0.071(3) 0.039(2) -0.002(2) -0.0090(15) -0.023(2)
C59 0.041(2) 0.096(3) 0.042(2) -0.010(2) -0.0086(18) -0.028(2)
C60 0.042(2) 0.094(3) 0.043(2) -0.014(2) -0.0044(18) -0.016(2)
C61 0.071(3) 0.113(4) 0.060(3) -0.022(3) 0.003(2) -0.004(3)
C62 0.108(5) 0.135(6) 0.077(4) -0.042(4) 0.025(3) -0.011(4)
C63 0.100(4) 0.159(6) 0.043(3) -0.026(4) 0.009(3) -0.038(4)
C64 0.067(3) 0.114(4) 0.040(2) -0.008(3) -0.001(2) -0.035(3)
C111 0.0300(17) 0.048(2) 0.047(2) 0.0040(18) -0.0113(15) -0.0076(16)
C222 0.189(8) 0.150(8) 0.283(13) 0.109(8) -0.107(8) -0.143(7)
C333 0.132(5) 0.100(5) 0.132(6) -0.043(4) -0.040(4) -0.007(4)
C444 0.134(6) 0.146(7) 0.114(6) -0.015(5) -0.033(5) -0.029(5)
C555 0.171(7) 0.134(6) 0.126(6) -0.027(5) -0.052(5) 0.016(6)
C666 0.106(4) 0.107(5) 0.115(5) -0.038(4) -0.040(4) 0.002(4)
O111 0.482(17) 0.326(13) 0.471(17) 0.118(12) -0.372(15) -0.240(13)
O222 0.095(3) 0.098(3) 0.141(4) -0.001(3) -0.059(3) -0.027(2)
O333 0.0583(18) 0.094(2) 0.091(2) -0.001(2) -0.0305(17) -0.0058(17)

loop_
_atom_type_symbol
_atom_type_description
_atom_type_scat_dispersion_real
_atom_type_scat_dispersion_imag
_atom_type_scat_source
C C 0.0033 0.0016 'International Tables Vol C Tables 4.2.6.8 and 6.1.1.4'
H H 0.0000 0.0000 'International Tables Vol C Tables 4.2.6.8 and 6.1.1.4'
N N 0.0061 0.0033 'International Tables Vol C Tables 4.2.6.8 and 6.1.1.4'
O O 0.0106 0.0060 'International Tables Vol C Tables 4.2.6.8 and 6.1.1.4'

loop_
_geom_angle_atom_site_label_1
_geom_angle_atom_site_label_2
_geom_angle_atom_site_label_3
_geom_angle
_geom_angle_site_symmetry_1
_geom_angle_site_symmetry_3
_geom_angle_publ_flag
C11 O2 C10 115.2(2) . . ?
C31 O3 H3 109.5 . . ?
C42 O4 C55 114.6(2) . . ?
C53 O6 H6 109.5 . . ?
C7 N1 C1 106.5(3) . . ?
C7 N1 H1N 124(3) . . ?
C1 N1 H1N 130(3) . . ?
C7 N2 C6 104.9(3) . . ?
C9 N3 C8 122.0(3) . . ?
C9 N3 H3N 120(2) . . ?
C8 N3 H3N 118(2) . . ?
C58 N4 C60 106.8(4) . . ?
C58 N4 H4N 138(2) . . ?
C60 N4 H4N 116(2) . . ?
C58 N5 C59 105.1(3) . . ?
C56 N6 C57 121.2(3) . . ?
C56 N6 H6N 124(2) . . ?
C57 N6 H6N 113(2) . . ?
N1 C1 C6 105.8(3) . . ?
N1 C1 C2 132.6(4) . . ?
C6 C1 C2 121.6(4) . . ?
C3 C2 C1 115.8(4) . . ?
C3 C2 H2 122.1 . . ?
C1 C2 H2 122.1 . . ?
C4 C3 C2 122.7(4) . . ?
C4 C3 H3A 118.6 . . ?
C2 C3 H3A 118.6 . . ?
C5 C4 C3 121.0(4) . . ?
C5 C4 H4 119.5 . . ?
C3 C4 H4 119.5 . . ?
C4 C5 C6 118.2(4) . . ?
C4 C5 H5 120.9 . . ?
C6 C5 H5 120.9 . . ?
C1 C6 N2 109.4(3) . . ?
C1 C6 C5 120.7(4) . . ?
N2 C6 C5 129.8(4) . . ?
N2 C7 N1 113.4(3) . . ?
N2 C7 C8 123.7(3) . . ?
N1 C7 C8 122.8(3) . . ?
N3 C8 C7 109.7(3) . . ?
N3 C8 H8A 109.7 . . ?
C7 C8 H8A 109.7 . . ?
N3 C8 H8B 109.7 . . ?
C7 C8 H8B 109.7 . . ?
H8A C8 H8B 108.2 . . ?
O1 C9 N3 123.4(3) . . ?
O1 C9 C10 120.7(3) . . ?
N3 C9 C10 115.9(3) . . ?
O2 C10 C9 110.1(2) . . ?
O2 C10 H10A 109.6 . . ?
C9 C10 H10A 109.6 . . ?
O2 C10 H10B 109.6 . . ?
C9 C10 H10B 109.6 . . ?
H10A C10 H10B 108.1 . . ?
C12 C11 C20 122.2(3) . . ?
C12 C11 O2 118.3(3) . . ?
C20 C11 O2 119.3(3) . . ?
C13 C12 C11 118.1(3) . . ?
C13 C12 C54 119.3(3) . . ?
C11 C12 C54 122.4(3) . . ?
C14 C13 C12 122.4(3) . . ?
C14 C13 H13 118.8 . . ?
C12 C13 H13 118.8 . . ?
C13 C14 C19 117.6(3) . . ?
C13 C14 C15 122.2(3) . . ?
C19 C14 C15 120.2(3) . . ?
C16 C15 C18 110.1(5) . . ?
C16 C15 C14 113.1(4) . . ?
C18 C15 C14 109.1(3) . . ?
C16 C15 C17 106.6(4) . . ?
C18 C15 C17 108.5(4) . . ?
C14 C15 C17 109.4(3) . . ?
C15 C16 H16A 109.5 . . ?
C15 C16 H16B 109.5 . . ?
H16A C16 H16B 109.5 . . ?
C15 C16 H16C 109.5 . . ?
H16A C16 H16C 109.5 . . ?
H16B C16 H16C 109.5 . . ?
C15 C17 H17A 109.5 . . ?
C15 C17 H17B 109.5 . . ?
H17A C17 H17B 109.5 . . ?
C15 C17 H17C 109.5 . . ?
H17A C17 H17C 109.5 . . ?
H17B C17 H17C 109.5 . . ?
C15 C18 H18A 109.5 . . ?
C15 C18 H18B 109.5 . . ?
H18A C18 H18B 109.5 . . ?
C15 C18 H18C 109.5 . . ?
H18A C18 H18C 109.5 . . ?
H18B C18 H18C 109.5 . . ?
C14 C19 C20 122.8(3) . . ?
C14 C19 H19 118.6 . . ?
C20 C19 H19 118.6 . . ?
C11 C20 C19 117.0(3) . . ?
C11 C20 C21 123.5(3) . . ?
C19 C20 C21 119.4(3) . . ?
C22 C21 C20 110.4(3) . . ?
C22 C21 H21A 109.6 . . ?
C20 C21 H21A 109.6 . . ?
C22 C21 H21B 109.6 . . ?
C20 C21 H21B 109.6 . . ?
H21A C21 H21B 108.1 . . ?
C23 C22 C31 117.6(3) . . ?
C23 C22 C21 121.4(3) . . ?
C31 C22 C21 120.9(3) . . ?
C24 C23 C22 123.4(3) . . ?
C24 C23 H23 118.3 . . ?
C22 C23 H23 118.3 . . ?
C23 C24 C29 116.5(3) . . ?
C23 C24 C25 122.2(3) . . ?
C29 C24 C25 121.2(3) . . ?
C28 C25 C26 106.7(4) . . ?
C28 C25 C27 107.1(4) . . ?
C26 C25 C27 111.1(5) . . ?
C28 C25 C24 112.3(4) . . ?
C26 C25 C24 112.0(4) . . ?
C27 C25 C24 107.5(4) . . ?
C25 C26 H26A 109.5 . . ?
C25 C26 H26B 109.5 . . ?
H26A C26 H26B 109.5 . . ?
C25 C26 H26C 109.5 . . ?
H26A C26 H26C 109.5 . . ?
H26B C26 H26C 109.5 . . ?
C25 C27 H27A 109.5 . . ?
C25 C27 H27B 109.5 . . ?
H27A C27 H27B 109.5 . . ?
C25 C27 H27C 109.5 . . ?
H27A C27 H27C 109.5 . . ?
H27B C27 H27C 109.5 . . ?
C25 C28 H28A 109.5 . . ?
C25 C28 H28B 109.5 . . ?
H28A C28 H28B 109.5 . . ?
C25 C28 H28C 109.5 . . ?
H28A C28 H28C 109.5 . . ?
H28B C28 H28C 109.5 . . ?
C30 C29 C24 123.0(3) . . ?
C30 C29 H29 118.5 . . ?
C24 C29 H29 118.5 . . ?
C29 C30 C31 118.5(3) . . ?
C29 C30 C32 120.7(3) . . ?
C31 C30 C32 120.5(3) . . ?
O3 C31 C30 123.1(3) . . ?
O3 C31 C22 116.0(3) . . ?
C30 C31 C22 120.9(3) . . ?
C30 C32 C33 111.0(3) . . ?
C30 C32 H32A 109.4 . . ?
C33 C32 H32A 109.4 . . ?
C30 C32 H32B 109.4 . . ?
C33 C32 H32B 109.4 . . ?
H32A C32 H32B 108.0 . . ?
C34 C33 C42 117.9(3) . . ?
C34 C33 C32 119.3(3) . . ?
C42 C33 C32 122.7(3) . . ?
C33 C34 C35 122.5(3) . . ?
C33 C34 H34 118.8 . . ?
C35 C34 H34 118.8 . . ?
C34 C35 C40 116.8(3) . . ?
C34 C35 C36 123.0(3) . . ?
C40 C35 C36 120.2(3) . . ?
C39 C36 C35 112.0(4) . . ?
C39 C36 C37 109.5(4) . . ?
C35 C36 C37 108.9(3) . . ?
C39 C36 C38 108.2(4) . . ?
C35 C36 C38 108.4(3) . . ?
C37 C36 C38 109.8(4) . . ?
C36 C37 H37A 109.5 . . ?
C36 C37 H37B 109.5 . . ?
H37A C37 H37B 109.5 . . ?
C36 C37 H37C 109.5 . . ?
H37A C37 H37C 109.5 . . ?
H37B C37 H37C 109.5 . . ?
C36 C38 H38A 109.5 . . ?
C36 C38 H38B 109.5 . . ?
H38A C38 H38B 109.5 . . ?
C36 C38 H38C 109.5 . . ?
H38A C38 H38C 109.5 . . ?
H38B C38 H38C 109.5 . . ?
C36 C39 H39A 109.5 . . ?
C36 C39 H39B 109.5 . . ?
H39A C39 H39B 109.5 . . ?
C36 C39 H39C 109.5 . . ?
H39A C39 H39C 109.5 . . ?
H39B C39 H39C 109.5 . . ?
C41 C40 C35 123.4(3) . . ?
C41 C40 H40 118.3 . . ?
C35 C40 H40 118.3 . . ?
C40 C41 C42 116.8(3) . . ?
C40 C41 C43 119.5(3) . . ?
C42 C41 C43 123.7(3) . . ?
C33 C42 C41 122.5(3) . . ?
C33 C42 O4 117.8(3) . . ?
C41 C42 O4 119.6(3) . . ?
C44 C43 C41 110.3(3) . . ?
C44 C43 H43A 109.6 . . ?
C41 C43 H43A 109.6 . . ?
C44 C43 H43B 109.6 . . ?
C41 C43 H43B 109.6 . . ?
H43A C43 H43B 108.1 . . ?
C45 C44 C53 118.2(3) . . ?
C45 C44 C43 121.0(3) . . ?
C53 C44 C43 120.7(3) . . ?
C44 C45 C46 123.3(3) . . ?
C44 C45 H45 118.4 . . ?
C46 C45 H45 118.4 . . ?
C51 C46 C45 116.1(3) . . ?
C51 C46 C47 122.6(3) . . ?
C45 C46 C47 121.3(3) . . ?
C49 C47 C50 114.1(6) . . ?
C49 C47 C46 113.9(4) . . ?
C50 C47 C46 114.1(4) . . ?
C49 C47 C48 99.9(7) . . ?
C50 C47 C48 105.6(7) . . ?
C46 C47 C48 107.5(4) . . ?
C47 C48 H48A 109.5 . . ?
C47 C48 H48B 109.5 . . ?
H48A C48 H48B 109.5 . . ?
C47 C48 H48C 109.5 . . ?
H48A C48 H48C 109.5 . . ?
H48B C48 H48C 109.5 . . ?
C47 C49 H49A 109.5 . . ?
C47 C49 H49B 109.5 . . ?
H49A C49 H49B 109.5 . . ?
C47 C49 H49C 109.5 . . ?
H49A C49 H49C 109.5 . . ?
H49B C49 H49C 109.5 . . ?
C47 C50 H50A 109.5 . . ?
C47 C50 H50B 109.5 . . ?
H50A C50 H50B 109.5 . . ?
C47 C50 H50C 109.5 . . ?
H50A C50 H50C 109.5 . . ?
H50B C50 H50C 109.5 . . ?
C46 C51 C52 123.4(3) . . ?
C46 C51 H51 118.3 . . ?
C52 C51 H51 118.3 . . ?
C51 C52 C53 117.9(3) . . ?
C51 C52 C54 120.8(3) . . ?
C53 C52 C54 121.1(3) . . ?
O6 C53 C52 122.4(3) . . ?
O6 C53 C44 116.6(3) . . ?
C52 C53 C44 121.1(3) . . ?
C12 C54 C52 110.6(3) . . ?
C12 C54 H54A 109.5 . . ?
C52 C54 H54A 109.5 . . ?
C12 C54 H54B 109.5 . . ?
C52 C54 H54B 109.5 . . ?
H54A C54 H54B 108.1 . . ?
O4 C55 C56 110.8(2) . . ?
O4 C55 H55A 109.5 . . ?
C56 C55 H55A 109.5 . . ?
O4 C55 H55B 109.5 . . ?
C56 C55 H55B 109.5 . . ?
H55A C55 H55B 108.1 . . ?
O5 C56 N6 124.4(3) . . ?
O5 C56 C55 119.5(3) . . ?
N6 C56 C55 116.0(3) . . ?
N6 C57 C58 114.0(3) . . ?
N6 C57 H57A 108.8 . . ?
C58 C57 H57A 108.8 . . ?
N6 C57 H57B 108.8 . . ?
C58 C57 H57B 108.8 . . ?
H57A C57 H57B 107.6 . . ?
N5 C58 N4 113.1(3) . . ?
N5 C58 C57 123.6(4) . . ?
N4 C58 C57 123.2(3) . . ?
C64 C59 N5 130.5(5) . . ?
C64 C59 C60 120.1(4) . . ?
N5 C59 C60 109.4(3) . . ?
C61 C60 N4 131.3(5) . . ?
C61 C60 C59 122.9(4) . . ?
N4 C60 C59 105.7(4) . . ?
C62 C61 C60 116.9(6) . . ?
C62 C61 H61 121.6 . . ?
C60 C61 H61 121.6 . . ?
C61 C62 C63 120.6(6) . . ?
C61 C62 H62 119.7 . . ?
C63 C62 H62 119.7 . . ?
C64 C63 C62 122.2(5) . . ?
C64 C63 H63 118.9 . . ?
C62 C63 H63 118.9 . . ?
C63 C64 C59 117.3(5) . . ?
C63 C64 H64 121.4 . . ?
C59 C64 H64 121.4 . . ?
C222 C111 H11A 109.5 . . ?
C222 C111 H11B 109.5 . . ?
H11A C111 H11B 109.5 . . ?
C222 C111 H11C 109.5 . . ?
H11A C111 H11C 109.5 . . ?
H11B C111 H11C 109.5 . . ?
O111 C222 C111 135.7(9) . . ?
O111 C222 H22A 103.2 . . ?
C111 C222 H22A 103.2 . . ?
O111 C222 H22B 103.3 . . ?
C111 C222 H22B 103.2 . . ?
H22A C222 H22B 105.2 . . ?
C444 C333 H33A 109.5 . . ?
C444 C333 H33B 109.5 . . ?
H33A C333 H33B 109.5 . . ?
C444 C333 H33C 109.5 . . ?
H33A C333 H33C 109.5 . . ?
H33B C333 H33C 109.5 . . ?
C333 C444 O222 113.9(6) . . ?
C333 C444 H44A 108.8 . . ?
O222 C444 H44A 108.8 . . ?
C333 C444 H44B 108.8 . . ?
O222 C444 H44B 108.8 . . ?
H44A C444 H44B 107.7 . . ?
C666 C555 H55C 109.5 . . ?
C666 C555 H55D 109.5 . . ?
H55C C555 H55D 109.5 . . ?
C666 C555 H55E 109.5 . . ?
H55C C555 H55E 109.5 . . ?
H55D C555 H55E 109.5 . . ?
O333 C666 C555 109.9(5) . . ?
O333 C666 H66A 109.7 . . ?
C555 C666 H66A 109.7 . . ?
O333 C666 H66B 109.7 . . ?
C555 C666 H66B 109.7 . . ?
H66A C666 H66B 108.2 . . ?
C222 O111 H111 109.5 . . ?
C444 O222 H222 109.5 . . ?
C666 O333 H333 109.5 . . ?

loop_
_geom_bond_atom_site_label_1
_geom_bond_atom_site_label_2
_geom_bond_distance
_geom_bond_site_symmetry_2
_geom_bond_publ_flag
O1 C9 1.239(4) . ?
O2 C11 1.403(4) . ?
O2 C10 1.438(3) . ?
O3 C31 1.379(4) . ?
O3 H3 0.8200 . ?
O4 C42 1.406(4) . ?
O4 C55 1.436(4) . ?
O5 C56 1.231(4) . ?
O6 C53 1.385(4) . ?
O6 H6 0.8200 . ?
N1 C7 1.357(5) . ?
N1 C1 1.391(5) . ?
N1 H1N 0.91(4) . ?
N2 C7 1.320(4) . ?
N2 C6 1.398(5) . ?
N3 C9 1.343(4) . ?
N3 C8 1.466(4) . ?
N3 H3N 0.85(4) . ?
N4 C58 1.359(5) . ?
N4 C60 1.391(5) . ?
N4 H4N 0.99(4) . ?
N5 C58 1.328(4) . ?
N5 C59 1.396(5) . ?
N6 C56 1.342(4) . ?
N6 C57 1.459(4) . ?
N6 H6N 0.96(3) . ?
C1 C6 1.394(5) . ?
C1 C2 1.408(5) . ?
C2 C3 1.393(6) . ?
C2 H2 0.9300 . ?
C3 C4 1.393(6) . ?
C3 H3A 0.9300 . ?
C4 C5 1.366(6) . ?
C4 H4 0.9300 . ?
C5 C6 1.403(5) . ?
C5 H5 0.9300 . ?
C7 C8 1.488(5) . ?
C8 H8A 0.9700 . ?
C8 H8B 0.9700 . ?
C9 C10 1.515(4) . ?
C10 H10A 0.9700 . ?
C10 H10B 0.9700 . ?
C11 C12 1.397(5) . ?
C11 C20 1.399(5) . ?
C12 C13 1.394(4) . ?
C12 C54 1.513(5) . ?
C13 C14 1.390(5) . ?
C13 H13 0.9300 . ?
C14 C19 1.394(5) . ?
C14 C15 1.538(5) . ?
C15 C16 1.490(7) . ?
C15 C18 1.532(7) . ?
C15 C17 1.542(6) . ?
C16 H16A 0.9600 . ?
C16 H16B 0.9600 . ?
C16 H16C 0.9600 . ?
C17 H17A 0.9600 . ?
C17 H17B 0.9600 . ?
C17 H17C 0.9600 . ?
C18 H18A 0.9600 . ?
C18 H18B 0.9600 . ?
C18 H18C 0.9600 . ?
C19 C20 1.404(4) . ?
C19 H19 0.9300 . ?
C20 C21 1.526(5) . ?
C21 C22 1.514(5) . ?
C21 H21A 0.9700 . ?
C21 H21B 0.9700 . ?
C22 C23 1.401(5) . ?
C22 C31 1.409(4) . ?
C23 C24 1.392(5) . ?
C23 H23 0.9300 . ?
C24 C29 1.397(5) . ?
C24 C25 1.543(5) . ?
C25 C28 1.510(6) . ?
C25 C26 1.510(7) . ?
C25 C27 1.529(7) . ?
C26 H26A 0.9600 . ?
C26 H26B 0.9600 . ?
C26 H26C 0.9600 . ?
C27 H27A 0.9600 . ?
C27 H27B 0.9600 . ?
C27 H27C 0.9600 . ?
C28 H28A 0.9600 . ?
C28 H28B 0.9600 . ?
C28 H28C 0.9600 . ?
C29 C30 1.396(5) . ?
C29 H29 0.9300 . ?
C30 C31 1.397(4) . ?
C30 C32 1.515(5) . ?
C32 C33 1.517(5) . ?
C32 H32A 0.9700 . ?
C32 H32B 0.9700 . ?
C33 C34 1.394(4) . ?
C33 C42 1.396(5) . ?
C34 C35 1.396(5) . ?
C34 H34 0.9300 . ?
C35 C40 1.404(5) . ?
C35 C36 1.533(5) . ?
C36 C39 1.521(6) . ?
C36 C37 1.539(6) . ?
C36 C38 1.540(6) . ?
C37 H37A 0.9600 . ?
C37 H37B 0.9600 . ?
C37 H37C 0.9600 . ?
C38 H38A 0.9600 . ?
C38 H38B 0.9600 . ?
C38 H38C 0.9600 . ?
C39 H39A 0.9600 . ?
C39 H39B 0.9600 . ?
C39 H39C 0.9600 . ?
C40 C41 1.393(5) . ?
C40 H40 0.9300 . ?
C41 C42 1.400(5) . ?
C41 C43 1.528(5) . ?
C43 C44 1.513(4) . ?
C43 H43A 0.9700 . ?
C43 H43B 0.9700 . ?
C44 C45 1.392(5) . ?
C44 C53 1.399(4) . ?
C45 C46 1.398(5) . ?
C45 H45 0.9300 . ?
C46 C51 1.392(5) . ?
C46 C47 1.532(5) . ?
C47 C49 1.459(7) . ?
C47 C50 1.480(8) . ?
C47 C48 1.534(9) . ?
C48 H48A 0.9600 . ?
C48 H48B 0.9600 . ?
C48 H48C 0.9600 . ?
C49 H49A 0.9600 . ?
C49 H49B 0.9600 . ?
C49 H49C 0.9600 . ?
C50 H50A 0.9600 . ?
C50 H50B 0.9600 . ?
C50 H50C 0.9600 . ?
C51 C52 1.398(5) . ?
C51 H51 0.9300 . ?
C52 C53 1.398(4) . ?
C52 C54 1.529(4) . ?
C54 H54A 0.9700 . ?
C54 H54B 0.9700 . ?
C55 C56 1.513(5) . ?
C55 H55A 0.9700 . ?
C55 H55B 0.9700 . ?
C57 C58 1.491(5) . ?
C57 H57A 0.9700 . ?
C57 H57B 0.9700 . ?
C59 C64 1.392(5) . ?
C59 C60 1.402(6) . ?
C60 C61 1.390(6) . ?
C61 C62 1.383(7) . ?
C61 H61 0.9300 . ?
C62 C63 1.414(8) . ?
C62 H62 0.9300 . ?
C63 C64 1.385(7) . ?
C63 H63 0.9300 . ?
C64 H64 0.9300 . ?
C111 C222 1.326(10) . ?
C111 H11A 0.9600 . ?
C111 H11B 0.9600 . ?
C111 H11C 0.9600 . ?
C222 O111 1.154(10) . ?
C222 H22A 0.9700 . ?
C222 H22B 0.9700 . ?
C333 C444 1.523(9) . ?
C333 H33A 0.9600 . ?
C333 H33B 0.9600 . ?
C333 H33C 0.9600 . ?
C444 O222 1.526(8) . ?
C444 H44A 0.9700 . ?
C444 H44B 0.9700 . ?
C555 C666 1.552(8) . ?
C555 H55C 0.9600 . ?
C555 H55D 0.9600 . ?
C555 H55E 0.9600 . ?
C666 O333 1.433(6) . ?
C666 H66A 0.9700 . ?
C666 H66B 0.9700 . ?
O111 H111 0.8200 . ?
O222 H222 0.8200 . ?
O333 H333 0.8200 . ?

loop_
_geom_torsion_atom_site_label_1
_geom_torsion_atom_site_label_2
_geom_torsion_atom_site_label_3
_geom_torsion_atom_site_label_4
_geom_torsion
_geom_torsion_site_symmetry_1
_geom_torsion_site_symmetry_2
_geom_torsion_site_symmetry_3
_geom_torsion_site_symmetry_4
_geom_torsion_publ_flag
C7 N1 C1 C6 0.6(4) . . . . ?
C7 N1 C1 C2 -178.1(4) . . . . ?
N1 C1 C2 C3 179.5(4) . . . . ?
C6 C1 C2 C3 0.9(5) . . . . ?
C1 C2 C3 C4 -0.4(6) . . . . ?
C2 C3 C4 C5 0.2(6) . . . . ?
C3 C4 C5 C6 -0.5(6) . . . . ?
N1 C1 C6 N2 -0.5(4) . . . . ?
C2 C1 C6 N2 178.4(3) . . . . ?
N1 C1 C6 C5 179.8(3) . . . . ?
C2 C1 C6 C5 -1.3(5) . . . . ?
C7 N2 C6 C1 0.2(4) . . . . ?
C7 N2 C6 C5 179.8(4) . . . . ?
C4 C5 C6 C1 1.0(5) . . . . ?
C4 C5 C6 N2 -178.6(4) . . . . ?
C6 N2 C7 N1 0.2(4) . . . . ?
C6 N2 C7 C8 -175.2(3) . . . . ?
C1 N1 C7 N2 -0.5(4) . . . . ?
C1 N1 C7 C8 174.9(3) . . . . ?
C9 N3 C8 C7 -179.7(3) . . . . ?
N2 C7 C8 N3 94.8(4) . . . . ?
N1 C7 C8 N3 -80.2(4) . . . . ?
C8 N3 C9 O1 6.9(5) . . . . ?
C8 N3 C9 C10 -169.7(3) . . . . ?
C11 O2 C10 C9 151.3(3) . . . . ?
O1 C9 C10 O2 162.1(3) . . . . ?
N3 C9 C10 O2 -21.1(4) . . . . ?
C10 O2 C11 C12 97.7(3) . . . . ?
C10 O2 C11 C20 -87.5(3) . . . . ?
C20 C11 C12 C13 0.3(4) . . . . ?
O2 C11 C12 C13 175.0(2) . . . . ?
C20 C11 C12 C54 -174.2(3) . . . . ?
O2 C11 C12 C54 0.5(4) . . . . ?
C11 C12 C13 C14 -0.1(4) . . . . ?
C54 C12 C13 C14 174.5(3) . . . . ?
C12 C13 C14 C19 0.2(5) . . . . ?
C12 C13 C14 C15 -176.9(3) . . . . ?
C13 C14 C15 C16 -7.7(6) . . . . ?
C19 C14 C15 C16 175.3(5) . . . . ?
C13 C14 C15 C18 115.2(5) . . . . ?
C19 C14 C15 C18 -61.8(5) . . . . ?
C13 C14 C15 C17 -126.3(4) . . . . ?
C19 C14 C15 C17 56.7(5) . . . . ?
C13 C14 C19 C20 -0.4(5) . . . . ?
C15 C14 C19 C20 176.7(3) . . . . ?
C12 C11 C20 C19 -0.5(4) . . . . ?
O2 C11 C20 C19 -175.1(2) . . . . ?
C12 C11 C20 C21 176.4(3) . . . . ?
O2 C11 C20 C21 1.7(4) . . . . ?
C14 C19 C20 C11 0.5(4) . . . . ?
C14 C19 C20 C21 -176.4(3) . . . . ?
C11 C20 C21 C22 -110.3(3) . . . . ?
C19 C20 C21 C22 66.4(4) . . . . ?
C20 C21 C22 C23 -97.0(4) . . . . ?
C20 C21 C22 C31 79.1(4) . . . . ?
C31 C22 C23 C24 -2.8(5) . . . . ?
C21 C22 C23 C24 173.4(3) . . . . ?
C22 C23 C24 C29 1.8(5) . . . . ?
C22 C23 C24 C25 -173.6(4) . . . . ?
C23 C24 C25 C28 -145.5(4) . . . . ?
C29 C24 C25 C28 39.3(5) . . . . ?
C23 C24 C25 C26 -25.4(6) . . . . ?
C29 C24 C25 C26 159.3(5) . . . . ?
C23 C24 C25 C27 96.9(5) . . . . ?
C29 C24 C25 C27 -78.3(6) . . . . ?
C23 C24 C29 C30 -0.3(5) . . . . ?
C25 C24 C29 C30 175.2(4) . . . . ?
C24 C29 C30 C31 0.0(5) . . . . ?
C24 C29 C30 C32 -173.8(3) . . . . ?
C29 C30 C31 O3 -179.1(3) . . . . ?
C32 C30 C31 O3 -5.2(5) . . . . ?
C29 C30 C31 C22 -1.1(5) . . . . ?
C32 C30 C31 C22 172.8(3) . . . . ?
C23 C22 C31 O3 -179.4(3) . . . . ?
C21 C22 C31 O3 4.3(4) . . . . ?
C23 C22 C31 C30 2.4(5) . . . . ?
C21 C22 C31 C30 -173.8(3) . . . . ?
C29 C30 C32 C33 99.3(4) . . . . ?
C31 C30 C32 C33 -74.5(4) . . . . ?
C30 C32 C33 C34 -72.2(4) . . . . ?
C30 C32 C33 C42 104.1(3) . . . . ?
C42 C33 C34 C35 -0.2(5) . . . . ?
C32 C33 C34 C35 176.3(3) . . . . ?
C33 C34 C35 C40 0.5(5) . . . . ?
C33 C34 C35 C36 -179.2(3) . . . . ?
C34 C35 C36 C39 0.2(5) . . . . ?
C40 C35 C36 C39 -179.5(4) . . . . ?
C34 C35 C36 C37 121.5(4) . . . . ?
C40 C35 C36 C37 -58.2(5) . . . . ?
C34 C35 C36 C38 -119.0(4) . . . . ?
C40 C35 C36 C38 61.2(5) . . . . ?
C34 C35 C40 C41 -1.5(5) . . . . ?
C36 C35 C40 C41 178.3(3) . . . . ?
C35 C40 C41 C42 2.1(5) . . . . ?
C35 C40 C41 C43 -175.0(3) . . . . ?
C34 C33 C42 C41 0.9(4) . . . . ?
C32 C33 C42 C41 -175.5(3) . . . . ?
C34 C33 C42 O4 176.7(2) . . . . ?
C32 C33 C42 O4 0.4(4) . . . . ?
C40 C41 C42 C33 -1.7(4) . . . . ?
C43 C41 C42 C33 175.2(3) . . . . ?
C40 C41 C42 O4 -177.5(3) . . . . ?
C43 C41 C42 O4 -0.6(4) . . . . ?
C55 O4 C42 C33 101.2(3) . . . . ?
C55 O4 C42 C41 -82.8(3) . . . . ?
C40 C41 C43 C44 67.4(4) . . . . ?
C42 C41 C43 C44 -109.4(3) . . . . ?
C41 C43 C44 C45 -95.1(4) . . . . ?
C41 C43 C44 C53 79.8(4) . . . . ?
C53 C44 C45 C46 -1.3(5) . . . . ?
C43 C44 C45 C46 173.7(3) . . . . ?
C44 C45 C46 C51 0.4(6) . . . . ?
C44 C45 C46 C47 -177.2(4) . . . . ?
C51 C46 C47 C49 145.0(6) . . . . ?
C45 C46 C47 C49 -37.5(8) . . . . ?
C51 C46 C47 C50 11.5(8) . . . . ?
C45 C46 C47 C50 -171.1(7) . . . . ?
C51 C46 C47 C48 -105.2(6) . . . . ?
C45 C46 C47 C48 72.2(7) . . . . ?
C45 C46 C51 C52 0.2(5) . . . . ?
C47 C46 C51 C52 177.8(4) . . . . ?
C46 C51 C52 C53 0.1(5) . . . . ?
C46 C51 C52 C54 -174.4(3) . . . . ?
C51 C52 C53 O6 -178.9(3) . . . . ?
C54 C52 C53 O6 -4.4(5) . . . . ?
C51 C52 C53 C44 -1.0(5) . . . . ?
C54 C52 C53 C44 173.5(3) . . . . ?
C45 C44 C53 O6 179.5(3) . . . . ?
C43 C44 C53 O6 4.5(4) . . . . ?
C45 C44 C53 C52 1.6(5) . . . . ?
C43 C44 C53 C52 -173.4(3) . . . . ?
C13 C12 C54 C52 -71.0(4) . . . . ?
C11 C12 C54 C52 103.3(3) . . . . ?
C51 C52 C54 C12 98.3(4) . . . . ?
C53 C52 C54 C12 -76.1(4) . . . . ?
C42 O4 C55 C56 149.0(3) . . . . ?
C57 N6 C56 O5 10.6(5) . . . . ?
C57 N6 C56 C55 -168.5(3) . . . . ?
O4 C55 C56 O5 171.6(3) . . . . ?
O4 C55 C56 N6 -9.2(4) . . . . ?
C56 N6 C57 C58 -62.0(4) . . . . ?
C59 N5 C58 N4 1.1(4) . . . . ?
C59 N5 C58 C57 177.4(3) . . . . ?
C60 N4 C58 N5 -1.7(4) . . . . ?
C60 N4 C58 C57 -178.0(3) . . . . ?
N6 C57 C58 N5 160.6(3) . . . . ?
N6 C57 C58 N4 -23.5(4) . . . . ?
C58 N5 C59 C64 177.4(4) . . . . ?
C58 N5 C59 C60 -0.1(4) . . . . ?
C58 N4 C60 C61 -176.1(4) . . . . ?
C58 N4 C60 C59 1.5(4) . . . . ?
C64 C59 C60 C61 -0.8(6) . . . . ?
N5 C59 C60 C61 177.0(4) . . . . ?
C64 C59 C60 N4 -178.7(3) . . . . ?
N5 C59 C60 N4 -0.9(4) . . . . ?
N4 C60 C61 C62 178.3(4) . . . . ?
C59 C60 C61 C62 1.0(7) . . . . ?
C60 C61 C62 C63 -1.1(8) . . . . ?
C61 C62 C63 C64 1.1(9) . . . . ?
C62 C63 C64 C59 -0.8(8) . . . . ?
N5 C59 C64 C63 -176.6(4) . . . . ?
C60 C59 C64 C63 0.7(6) . . . . ?

loop_
_cod_related_entry_id
_cod_related_entry_database
_cod_related_entry_code
1 ChemSpider 30658706
